data_7119290
loop_
_publ_author_name
'Sakhaei, Zeinab'
'Kundu, Subrata'
'Donnelly, Jane M.'
'Bertke, Jeffery A.'
'Kim, William Y.'
'Warren, Timothy H.'

_publ_section_title
;
 Nitric oxide release via oxygen atom transfer from nitrite at copper(ii).
;
_journal_issue 3
_journal_name_full 'Chemical communications (Cambridge, England)'
_journal_page_first 549
_journal_page_last 552
_journal_paper_doi 10.1039/c6cc08745k
_journal_volume 53
_journal_year 2017
_chemical_formula_moiety 'C58 H70 Cu2 F12 N5 O2'
_chemical_formula_sum 'C58 H70 Cu2 F12 N5 O2'
_chemical_formula_weight 1224.27
_chemical_name_common '[iPr2NNF6]Cu-O2N-Cu[iPr2NNF6]'
_space_group_crystal_system monoclinic
_space_group_IT_number 15
_space_group_name_Hall '-C 2yc'
_space_group_name_H-M_alt 'C 1 2/c 1'
_symmetry_space_group_name_Hall '-C 2yc'
_symmetry_space_group_name_H-M 'C 1 2/c 1'
_atom_sites_solution_hydrogens geom
_audit_creation_method SHELXL-2014/7
_audit_update_record
;
2016-10-25 deposited with the CCDC.
2016-12-05 downloaded from the CCDC.
;
_cell_angle_alpha 90
_cell_angle_beta 103.473(2)
_cell_angle_gamma 90
_cell_formula_units_Z 4
_cell_length_a 21.7216(6)
_cell_length_b 22.2834(6)
_cell_length_c 16.5124(5)
_cell_measurement_reflns_used 9956
_cell_measurement_temperature 100(2)
_cell_measurement_theta_max 28.28
_cell_measurement_theta_min 2.22
_cell_volume 7772.6(4)
_computing_cell_refinement 'SAINT V8.34A (Bruker, 2005)'
_computing_data_collection 'APEX2 V2014.9-0 (Bruker, 2014)'
_computing_data_reduction
; 
SAINT V8.34A, XPREP v2014/2, SADABS V2014/4 (Bruker, 2014) 
;
_computing_molecular_graphics 'SHELXTL v2014-4 (Bruker, 2014)'
_computing_publication_material 'XCIF V2014-2 (Bruker, 2014)'
_computing_structure_refinement 'SHELX-2014-6 (Sheldrick, 2015)'
_computing_structure_solution 'SHELX-2014-4 (Sheldrick, 2015)'
_diffrn_ambient_temperature 100(2)
_diffrn_measured_fraction_theta_full 0.999
_diffrn_measured_fraction_theta_max 0.998
_diffrn_measurement_device 'Bruker APEX DUO/ApexII CCD'
_diffrn_measurement_method 'profile data from \f and \w scans'
_diffrn_radiation_monochromator 'multilayer mirrors'
_diffrn_radiation_source 'fine-focus sealed tube'
_diffrn_radiation_type MoK\a
_diffrn_radiation_wavelength 0.71073
_diffrn_reflns_av_R_equivalents 0.0226
_diffrn_reflns_av_unetI/netI 0.0176
_diffrn_reflns_Laue_measured_fraction_full 0.999
_diffrn_reflns_Laue_measured_fraction_max 0.998
_diffrn_reflns_limit_h_max 28
_diffrn_reflns_limit_h_min -28
_diffrn_reflns_limit_k_max 29
_diffrn_reflns_limit_k_min -29
_diffrn_reflns_limit_l_max 22
_diffrn_reflns_limit_l_min -19
_diffrn_reflns_number 45773
_diffrn_reflns_point_group_measured_fraction_full 0.999
_diffrn_reflns_point_group_measured_fraction_max 0.998
_diffrn_reflns_theta_full 25.242
_diffrn_reflns_theta_max 28.293
_diffrn_reflns_theta_min 1.674
_exptl_absorpt_coefficient_mu 0.610
_exptl_absorpt_correction_T_max 0.7457
_exptl_absorpt_correction_T_min 0.6044
_exptl_absorpt_correction_type multi-scan
_exptl_absorpt_process_details 'SADABS V2014/4 (Bruker, 2014)'
_exptl_crystal_colour orange
_exptl_crystal_density_diffrn 1.046
_exptl_crystal_density_method 'not measured'
_exptl_crystal_description block
_exptl_crystal_F_000 2540
_exptl_crystal_size_max 0.660
_exptl_crystal_size_mid 0.370
_exptl_crystal_size_min 0.200
_refine_diff_density_max 0.627
_refine_diff_density_min -0.296
_refine_diff_density_rms 0.060
_refine_ls_extinction_method none
_refine_ls_goodness_of_fit_ref 1.036
_refine_ls_hydrogen_treatment constr
_refine_ls_matrix_type full
_refine_ls_number_parameters 397
_refine_ls_number_reflns 9636
_refine_ls_number_restraints 24
_refine_ls_restrained_S_all 1.035
_refine_ls_R_factor_all 0.0395
_refine_ls_R_factor_gt 0.0324
_refine_ls_shift/su_max 0.004
_refine_ls_shift/su_mean 0.000
_refine_ls_structure_factor_coef Fsqd
_refine_ls_weighting_details 'w=1/[\s^2^(Fo^2^)+(0.0567P)^2^+7.8126P] where P=(Fo^2^+2Fc^2^)/3'
_refine_ls_weighting_scheme calc
_refine_ls_wR_factor_gt 0.0939
_refine_ls_wR_factor_ref 0.0990
_reflns_Friedel_coverage 0.000
_reflns_number_gt 8245
_reflns_number_total 9636
_reflns_threshold_expression 'I > 2\s(I)'
_cod_data_source_file c6cc08745k2.cif
_cod_data_source_block iPr2NNF6_Cu-O2N-Cu_iPr2NNF6
_cod_database_code 7119290
_shelx_shelxl_version_number 2014/7
_shelx_space_group_comment
;
The symmetry employed for this shelxl refinement is uniquely defined
by the following loop, which should always be used as a source of
symmetry information in preference to the above space-group names.
They are only intended as comments.
;
_shelx_estimated_absorpt_t_min 0.689
_shelx_estimated_absorpt_t_max 0.888

loop_
_space_group_symop_operation_xyz
'x, y, z'
'-x, y, -z+1/2'
'x+1/2, y+1/2, z'
'-x+1/2, y+1/2, -z+1/2'
'-x, -y, -z'
'x, -y, z-1/2'
'-x+1/2, -y+1/2, -z'
'x+1/2, -y+1/2, z-1/2'

loop_
_atom_site_label
_atom_site_type_symbol
_atom_site_fract_x
_atom_site_fract_y
_atom_site_fract_z
_atom_site_U_iso_or_equiv
_atom_site_adp_type
_atom_site_occupancy
_atom_site_site_symmetry_order
_atom_site_calc_flag
_atom_site_refinement_flags_posn
_atom_site_refinement_flags_adp
_atom_site_refinement_flags_occupancy
_atom_site_disorder_assembly
_atom_site_disorder_group
Cu1 Cu 0.60183(2) 0.68292(2) 0.76431(2) 0.01479(5) Uani 1 1 d D . . . .
N1 N 0.66890(6) 0.63824(5) 0.83532(7) 0.0169(2) Uani 1 1 d . . . . .
N2 N 0.65456(5) 0.72940(5) 0.70954(7) 0.0168(2) Uani 1 1 d . . . . .
N3 N 0.51358(11) 0.68211(9) 0.7519(3) 0.0187(7) Uani 0.490(3) 1 d D . P A -1
O1 O 0.47460(10) 0.65034(11) 0.69956(15) 0.0195(5) Uani 0.490(3) 1 d D U P A -1
O2 O 0.48476(9) 0.71471(11) 0.79460(15) 0.0201(6) Uani 0.490(3) 1 d D U P A -1
N3B N 0.51358(11) 0.68211(9) 0.7519(3) 0.0187(7) Uani 0.010(3) 1 d D . P A -2
O1B O 0.5341(6) 0.675(6) 0.8301(12) 0.027(12) Uani 0.010(3) 1 d D U P A -2
O2B O 0.5190(5) 0.689(6) 0.6773(11) 0.021(11) Uani 0.010(3) 1 d D U P A -2
C1 C 0.72916(7) 0.64558(6) 0.83541(9) 0.0188(3) Uani 1 1 d . . . . .
C2 C 0.75274(7) 0.68506(6) 0.78472(9) 0.0202(3) Uani 1 1 d . . . . .
H2A H 0.7973 0.6857 0.7906 0.024 Uiso 1 1 calc R U . . .
C3 C 0.71656(7) 0.72388(6) 0.72586(9) 0.0189(3) Uani 1 1 d . . . . .
C4 C 0.77934(7) 0.60746(7) 0.89434(10) 0.0251(3) Uani 1 1 d . . . . .
C5 C 0.75414(7) 0.76275(7) 0.67774(10) 0.0243(3) Uani 1 1 d . . . . .
C6 C 0.64551(6) 0.59584(6) 0.88694(9) 0.0173(3) Uani 1 1 d . . . . .
C7 C 0.62587(7) 0.53908(6) 0.85373(9) 0.0188(3) Uani 1 1 d . . . . .
C8 C 0.59419(7) 0.50224(7) 0.89885(9) 0.0227(3) Uani 1 1 d . . . . .
H8A H 0.5807 0.4635 0.8782 0.027 Uiso 1 1 calc R U . . .
C9 C 0.58213(8) 0.52144(7) 0.97359(10) 0.0243(3) Uani 1 1 d . . . . .
H9A H 0.5591 0.4964 1.0026 0.029 Uiso 1 1 calc R U . . .
C10 C 0.60357(8) 0.57704(7) 1.00615(9) 0.0241(3) Uani 1 1 d . . . . .
H10A H 0.5961 0.5892 1.0582 0.029 Uiso 1 1 calc R U . . .
C11 C 0.63586(7) 0.61539(6) 0.96390(9) 0.0203(3) Uani 1 1 d . . . . .
C12 C 0.61865(6) 0.77029(6) 0.64871(9) 0.0181(3) Uani 1 1 d . . . . .
C13 C 0.60399(7) 0.82711(7) 0.67643(10) 0.0234(3) Uani 1 1 d . . . . .
C14 C 0.56153(8) 0.86259(7) 0.61958(12) 0.0305(4) Uani 1 1 d . . . . .
H14A H 0.5507 0.9013 0.6360 0.037 Uiso 1 1 calc R U . . .
C15 C 0.53503(8) 0.84257(8) 0.54010(12) 0.0341(4) Uani 1 1 d . . . . .
H15A H 0.5055 0.8671 0.5029 0.041 Uiso 1 1 calc R U . . .
C16 C 0.55126(8) 0.78704(8) 0.51434(11) 0.0291(3) Uani 1 1 d . . . . .
H16A H 0.5332 0.7741 0.4591 0.035 Uiso 1 1 calc R U . . .
C17 C 0.59350(7) 0.74956(7) 0.56776(9) 0.0214(3) Uani 1 1 d . . . . .
C18 C 0.63555(8) 0.51903(7) 0.76931(9) 0.0228(3) Uani 1 1 d . . . . .
H18A H 0.6642 0.5487 0.7512 0.027 Uiso 1 1 calc R U . . .
C19 C 0.65852(9) 0.67654(7) 0.99964(10) 0.0265(3) Uani 1 1 d . . . . .
H19A H 0.6876 0.6931 0.9664 0.032 Uiso 1 1 calc R U . . .
C20 C 0.63195(8) 0.84919(7) 0.76426(11) 0.0286(3) Uani 1 1 d . . . . .
H20A H 0.6688 0.8229 0.7892 0.034 Uiso 1 1 calc R U . . .
C21 C 0.60988(8) 0.68821(7) 0.53836(10) 0.0265(3) Uani 1 1 d . . . . .
H21A H 0.6468 0.6718 0.5804 0.032 Uiso 1 1 calc R U . . .
C22 C 0.57278(9) 0.51880(9) 0.70442(11) 0.0364(4) Uani 1 1 d . . . . .
H22A H 0.5805 0.5103 0.6494 0.055 Uiso 1 1 calc R U . . .
H22B H 0.5525 0.5581 0.7035 0.055 Uiso 1 1 calc R U . . .
H22C H 0.5450 0.4878 0.7186 0.055 Uiso 1 1 calc R U . . .
C23 C 0.66657(9) 0.45696(8) 0.77252(11) 0.0327(4) Uani 1 1 d . . . . .
H23A H 0.6734 0.4469 0.7175 0.049 Uiso 1 1 calc R U . . .
H23B H 0.6388 0.4269 0.7888 0.049 Uiso 1 1 calc R U . . .
H23C H 0.7073 0.4574 0.8133 0.049 Uiso 1 1 calc R U . . .
C24 C 0.60379(10) 0.72042(8) 0.99297(13) 0.0405(4) Uani 1 1 d . . . . .
H24A H 0.6204 0.7601 1.0122 0.061 Uiso 1 1 calc R U . . .
H24B H 0.5757 0.7063 1.0276 0.061 Uiso 1 1 calc R U . . .
H24C H 0.5800 0.7231 0.9348 0.061 Uiso 1 1 calc R U . . .
C25 C 0.69558(11) 0.67195(9) 1.09039(11) 0.0393(4) Uani 1 1 d . . . . .
H25A H 0.7130 0.7114 1.1097 0.059 Uiso 1 1 calc R U . . .
H25B H 0.7303 0.6431 1.0946 0.059 Uiso 1 1 calc R U . . .
H25C H 0.6673 0.6584 1.1250 0.059 Uiso 1 1 calc R U . . .
C26 C 0.58417(12) 0.84477(11) 0.81902(14) 0.0494(5) Uani 1 1 d . . . . .
H26A H 0.6049 0.8557 0.8764 0.074 Uiso 1 1 calc R U . . .
H26B H 0.5682 0.8036 0.8178 0.074 Uiso 1 1 calc R U . . .
H26C H 0.5488 0.8722 0.7979 0.074 Uiso 1 1 calc R U . . .
C27 C 0.65606(11) 0.91379(8) 0.76627(15) 0.0452(5) Uani 1 1 d . . . . .
H27A H 0.6771 0.9246 0.8235 0.068 Uiso 1 1 calc R U . . .
H27B H 0.6203 0.9409 0.7459 0.068 Uiso 1 1 calc R U . . .
H27C H 0.6862 0.9172 0.7306 0.068 Uiso 1 1 calc R U . . .
C28 C 0.62775(10) 0.69147(10) 0.45434(12) 0.0406(4) Uani 1 1 d . . . . .
H28A H 0.6423 0.6520 0.4405 0.061 Uiso 1 1 calc R U . . .
H28B H 0.6617 0.7209 0.4574 0.061 Uiso 1 1 calc R U . . .
H28C H 0.5907 0.7036 0.4112 0.061 Uiso 1 1 calc R U . . .
C29 C 0.55432(12) 0.64487(9) 0.53103(16) 0.0496(6) Uani 1 1 d . . . . .
H29A H 0.5671 0.6047 0.5171 0.074 Uiso 1 1 calc R U . . .
H29B H 0.5186 0.6587 0.4871 0.074 Uiso 1 1 calc R U . . .
H29C H 0.5416 0.6434 0.5841 0.074 Uiso 1 1 calc R U . . .
F1 F 0.77383(5) 0.60973(6) 0.97295(6) 0.0440(3) Uani 1 1 d . . . . .
F2 F 0.77523(5) 0.54993(5) 0.87207(8) 0.0404(3) Uani 1 1 d . . . . .
F3 F 0.83819(4) 0.62501(5) 0.89595(7) 0.0365(2) Uani 1 1 d . . . . .
F4 F 0.81644(4) 0.75298(5) 0.70154(7) 0.0361(2) Uani 1 1 d . . . . .
F5 F 0.73720(5) 0.75240(5) 0.59631(6) 0.0362(2) Uani 1 1 d . . . . .
F6 F 0.74577(5) 0.82132(4) 0.68885(8) 0.0366(2) Uani 1 1 d . . . . .

loop_
_atom_site_aniso_label
_atom_site_aniso_U_11
_atom_site_aniso_U_22
_atom_site_aniso_U_33
_atom_site_aniso_U_23
_atom_site_aniso_U_13
_atom_site_aniso_U_12
Cu1 0.01268(9) 0.01556(9) 0.01595(9) 0.00220(6) 0.00296(6) 0.00093(6)
N1 0.0169(5) 0.0174(5) 0.0155(5) 0.0015(4) 0.0021(4) 0.0017(4)
N2 0.0150(5) 0.0167(5) 0.0186(6) 0.0027(4) 0.0037(4) 0.0004(4)
N3 0.025(2) 0.0146(9) 0.0170(11) -0.0008(13) 0.005(2) -0.0008(8)
O1 0.0149(10) 0.0228(11) 0.0200(11) -0.0064(10) 0.0027(8) -0.0019(8)
O2 0.0160(10) 0.0222(11) 0.0226(12) -0.0079(10) 0.0057(8) 0.0004(8)
N3B 0.025(2) 0.0146(9) 0.0170(11) -0.0008(13) 0.005(2) -0.0008(8)
O1B 0.029(19) 0.016(19) 0.027(19) -0.003(19) -0.014(19) -0.004(19)
O2B 0.029(19) 0.020(19) 0.020(19) -0.003(19) 0.013(18) 0.001(18)
C1 0.0178(6) 0.0183(6) 0.0187(7) 0.0008(5) 0.0012(5) 0.0041(5)
C2 0.0143(6) 0.0228(7) 0.0227(7) 0.0010(5) 0.0026(5) 0.0005(5)
C3 0.0168(6) 0.0206(6) 0.0197(7) -0.0002(5) 0.0050(5) -0.0017(5)
C4 0.0190(7) 0.0273(7) 0.0268(8) 0.0053(6) 0.0011(6) 0.0046(6)
C5 0.0154(6) 0.0305(8) 0.0268(8) 0.0057(6) 0.0046(6) -0.0023(6)
C6 0.0170(6) 0.0185(6) 0.0157(6) 0.0029(5) 0.0025(5) 0.0030(5)
C7 0.0205(6) 0.0193(6) 0.0168(6) 0.0010(5) 0.0043(5) 0.0029(5)
C8 0.0269(7) 0.0199(7) 0.0214(7) 0.0016(5) 0.0060(6) 0.0004(5)
C9 0.0279(7) 0.0252(7) 0.0216(7) 0.0070(6) 0.0095(6) 0.0031(6)
C10 0.0303(8) 0.0271(7) 0.0161(7) 0.0030(6) 0.0078(6) 0.0083(6)
C11 0.0228(7) 0.0211(7) 0.0156(6) 0.0004(5) 0.0017(5) 0.0057(5)
C12 0.0144(6) 0.0182(6) 0.0217(7) 0.0068(5) 0.0041(5) -0.0005(5)
C13 0.0216(7) 0.0181(6) 0.0314(8) 0.0055(6) 0.0078(6) -0.0019(5)
C14 0.0285(8) 0.0195(7) 0.0437(10) 0.0106(7) 0.0088(7) 0.0029(6)
C15 0.0280(8) 0.0298(8) 0.0422(10) 0.0193(7) 0.0031(7) 0.0037(7)
C16 0.0260(8) 0.0336(8) 0.0247(8) 0.0113(7) -0.0001(6) -0.0042(6)
C17 0.0194(7) 0.0236(7) 0.0214(7) 0.0057(6) 0.0049(5) -0.0031(5)
C18 0.0307(8) 0.0206(7) 0.0192(7) -0.0024(5) 0.0097(6) 0.0001(6)
C19 0.0345(8) 0.0241(7) 0.0188(7) -0.0041(6) 0.0019(6) 0.0013(6)
C20 0.0291(8) 0.0203(7) 0.0352(9) -0.0035(6) 0.0053(7) -0.0031(6)
C21 0.0295(8) 0.0298(8) 0.0207(7) -0.0009(6) 0.0070(6) 0.0006(6)
C22 0.0429(10) 0.0441(10) 0.0197(8) -0.0073(7) 0.0023(7) 0.0111(8)
C23 0.0408(10) 0.0283(8) 0.0311(9) -0.0045(7) 0.0127(7) 0.0090(7)
C24 0.0525(12) 0.0277(8) 0.0355(10) -0.0074(7) -0.0013(9) 0.0122(8)
C25 0.0501(11) 0.0377(9) 0.0230(8) -0.0087(7) -0.0058(8) 0.0015(8)
C26 0.0556(13) 0.0572(13) 0.0378(11) -0.0160(10) 0.0157(10) -0.0236(11)
C27 0.0478(12) 0.0256(9) 0.0606(13) -0.0085(9) 0.0098(10) -0.0112(8)
C28 0.0381(10) 0.0608(13) 0.0255(9) -0.0027(8) 0.0127(8) -0.0035(9)
C29 0.0663(14) 0.0306(9) 0.0644(14) -0.0127(9) 0.0407(12) -0.0136(9)
F1 0.0327(6) 0.0722(8) 0.0236(5) 0.0127(5) -0.0002(4) 0.0197(5)
F2 0.0341(6) 0.0238(5) 0.0554(7) 0.0064(5) -0.0056(5) 0.0089(4)
F3 0.0159(4) 0.0422(6) 0.0476(6) 0.0159(5) -0.0007(4) 0.0043(4)
F4 0.0137(4) 0.0531(6) 0.0414(6) 0.0169(5) 0.0063(4) -0.0020(4)
F5 0.0266(5) 0.0593(7) 0.0241(5) 0.0052(5) 0.0084(4) -0.0102(5)
F6 0.0331(5) 0.0261(5) 0.0540(7) 0.0081(4) 0.0170(5) -0.0072(4)

loop_
_atom_type_symbol
_atom_type_description
_atom_type_scat_dispersion_real
_atom_type_scat_dispersion_imag
_atom_type_scat_source
C C 0.0033 0.0016 'International Tables Vol C Tables 4.2.6.8 and 6.1.1.4'
H H 0.0000 0.0000 'International Tables Vol C Tables 4.2.6.8 and 6.1.1.4'
N N 0.0061 0.0033 'International Tables Vol C Tables 4.2.6.8 and 6.1.1.4'
O O 0.0106 0.0060 'International Tables Vol C Tables 4.2.6.8 and 6.1.1.4'
F F 0.0171 0.0103 'International Tables Vol C Tables 4.2.6.8 and 6.1.1.4'
Cu Cu 0.3201 1.2651 'International Tables Vol C Tables 4.2.6.8 and 6.1.1.4'

loop_
_geom_angle_atom_site_label_1
_geom_angle_atom_site_label_2
_geom_angle_atom_site_label_3
_geom_angle
N3B Cu1 N2 131.21(11)
N3 Cu1 N2 131.21(11)
N3B Cu1 N1 132.11(11)
N3 Cu1 N1 132.11(11)
N2 Cu1 N1 96.68(5)
N3B Cu1 O1B 37.8(3)
N2 Cu1 O1B 152(4)
N1 Cu1 O1B 99.8(17)
N3B Cu1 O2B 37.8(3)
N2 Cu1 O2B 99.0(17)
N1 Cu1 O2B 153(4)
O1B Cu1 O2B 75.6(5)
C1 N1 C6 124.54(12)
C1 N1 Cu1 123.21(10)
C6 N1 Cu1 112.25(9)
C3 N2 C12 124.25(12)
C3 N2 Cu1 123.19(10)
C12 N2 Cu1 112.56(9)
O2 N3 O1 110.9(2)
O2 N3 Cu1 123.7(2)
O1 N3 Cu1 125.4(2)
O1B N3B O2B 154.9(8)
O1B N3B Cu1 77.5(5)
O2B N3B Cu1 77.5(5)
N3B O1B Cu1 64.8(4)
N3B O2B Cu1 64.7(4)
N1 C1 C2 125.59(13)
N1 C1 C4 119.31(13)
C2 C1 C4 115.09(13)
C1 C2 C3 125.67(13)
N2 C3 C2 125.66(13)
N2 C3 C5 118.95(13)
C2 C3 C5 115.39(12)
F2 C4 F3 106.91(13)
F2 C4 F1 106.88(14)
F3 C4 F1 105.85(13)
F2 C4 C1 111.43(13)
F3 C4 C1 112.73(13)
F1 C4 C1 112.61(13)
F5 C5 F4 106.98(13)
F5 C5 F6 107.10(13)
F4 C5 F6 106.23(13)
F5 C5 C3 111.78(13)
F4 C5 C3 112.37(13)
F6 C5 C3 112.00(13)
C11 C6 C7 122.45(13)
C11 C6 N1 118.62(12)
C7 C6 N1 118.43(12)
C8 C7 C6 117.69(13)
C8 C7 C18 120.45(13)
C6 C7 C18 121.79(13)
C9 C8 C7 120.86(14)
C10 C9 C8 120.28(14)
C9 C10 C11 121.13(14)
C10 C11 C6 117.52(14)
C10 C11 C19 120.74(14)
C6 C11 C19 121.74(14)
C17 C12 C13 122.67(13)
C17 C12 N2 118.94(13)
C13 C12 N2 117.91(13)
C14 C13 C12 117.01(15)
C14 C13 C20 120.86(15)
C12 C13 C20 122.12(14)
C15 C14 C13 121.34(16)
C14 C15 C16 120.23(15)
C15 C16 C17 121.33(16)
C16 C17 C12 117.38(15)
C16 C17 C21 120.37(15)
C12 C17 C21 122.24(13)
C7 C18 C22 110.62(13)
C7 C18 C23 112.68(13)
C22 C18 C23 109.57(14)
C11 C19 C24 111.76(15)
C11 C19 C25 111.66(14)
C24 C19 C25 109.71(15)
C13 C20 C27 112.62(15)
C13 C20 C26 111.60(14)
C27 C20 C26 108.89(16)
C17 C21 C28 112.04(14)
C17 C21 C29 110.74(14)
C28 C21 C29 108.75(16)

loop_
_geom_bond_atom_site_label_1
_geom_bond_atom_site_label_2
_geom_bond_distance
Cu1 N3B 1.880(2)
Cu1 N3 1.880(2)
Cu1 N2 1.9196(12)
Cu1 N1 1.9216(12)
Cu1 O1B 2.029(9)
Cu1 O2B 2.029(9)
N1 C1 1.3187(18)
N1 C6 1.4419(18)
N2 C3 1.3163(18)
N2 C12 1.4430(17)
N3 O2 1.274(3)
N3 O1 1.274(4)
N3B O1B 1.273(9)
N3B O2B 1.273(9)
C1 C2 1.392(2)
C1 C4 1.537(2)
C2 C3 1.398(2)
C3 C5 1.533(2)
C4 F2 1.3309(19)
C4 F3 1.3310(18)
C4 F1 1.332(2)
C5 F5 1.3288(19)
C5 F4 1.3362(17)
C5 F6 1.3363(19)
C6 C11 1.405(2)
C6 C7 1.405(2)
C7 C8 1.393(2)
C7 C18 1.5244(19)
C8 C9 1.388(2)
C9 C10 1.387(2)
C10 C11 1.392(2)
C11 C19 1.520(2)
C12 C17 1.399(2)
C12 C13 1.408(2)
C13 C14 1.398(2)
C13 C20 1.518(2)
C14 C15 1.379(3)
C15 C16 1.381(3)
C16 C17 1.393(2)
C17 C21 1.520(2)
C18 C22 1.525(2)
C18 C23 1.534(2)
C19 C24 1.523(2)
C19 C25 1.530(2)
C20 C27 1.529(2)
C20 C26 1.530(3)
C21 C28 1.527(2)
C21 C29 1.528(3)
